data_7205500
loop_
_publ_author_name
'Morales, Dolores'
'P\'erez, Julio'
'Mart\'inez-Garc\'ia, H\'ector'
'Puerto, Marcos'
'del R\'io, Ignacio'

_publ_section_title
;
 Hydrogen-bonded adducts between neutral molecules and
 [Mo(\h3-methallyl)(CO)2(HOC(py)3)]+: snapshots of a deprotonation
;
_journal_issue 1
_journal_name_full CrystEngComm
_journal_page_first 60
_journal_paper_doi 10.1039/c0ce00688b
_journal_volume 13
_journal_year 2011
_chemical_formula_moiety 'C32 H12 B F24, C22 H19 Mo N3 O3, C5 H6 N'
_chemical_formula_sum 'C59 H37 B F24 Mo N4 O3'
_chemical_formula_weight 1412.68
_chemical_name_systematic
;
?
;
_space_group_IT_number 2
_symmetry_cell_setting triclinic
_symmetry_space_group_name_Hall '-P 1'
_symmetry_space_group_name_H-M 'P -1'
_atom_sites_solution_hydrogens geom
_atom_sites_solution_primary direct
_atom_sites_solution_secondary difmap
_audit_creation_method SHELXL-97
_cell_angle_alpha 98.097(2)
_cell_angle_beta 108.331(2)
_cell_angle_gamma 90.332(2)
_cell_formula_units_Z 2
_cell_length_a 12.8482(3)
_cell_length_b 12.9690(3)
_cell_length_c 18.5662(5)
_cell_measurement_reflns_used 14334
_cell_measurement_temperature 150(2)
_cell_measurement_theta_max 73.9580
_cell_measurement_theta_min 3.4443
_cell_volume 2903.26(13)
_computing_cell_refinement
;
CrysAlis RED, Oxford Diffraction Ltd.,
Version 1.171.32.15 (release 10-01-2008 CrysAlis171 .NET)
(compiled Jan 10 2008,16:37:18)
;
_computing_data_collection
;
CrysAlis CCD, Oxford Diffraction Ltd.,
Version 1.171.32.15 (release 10-01-2008 CrysAlis171 .NET)
(compiled Jan 10 2008,16:37:18)
;
_computing_data_reduction
;
CrysAlis RED, Oxford Diffraction Ltd.,
Version 1.171.32.15 (release 10-01-2008 CrysAlis171 .NET)
(compiled Jan 10 2008,16:37:18)
;
_computing_molecular_graphics 'PLATON (Spek, 2008)'
_computing_publication_material 'SHELXL-97 (Sheldrick, 2008)'
_computing_structure_refinement 'SHELXL-97 (Sheldrick, 2008)'
_diffrn_ambient_temperature 150(2)
_diffrn_detector_area_resol_mean 8.2640
_diffrn_measured_fraction_theta_full 0.947
_diffrn_measured_fraction_theta_max 0.947
_diffrn_measurement_device_type 'Xcalibur, Onyx, Nova'
_diffrn_radiation_monochromator mirror
_diffrn_radiation_source 'Nova (Cu) X-ray Source'
_diffrn_radiation_type 'Cu K\a'
_diffrn_radiation_wavelength 1.5418
_diffrn_reflns_av_R_equivalents 0.0320
_diffrn_reflns_av_sigmaI/netI 0.0288
_diffrn_reflns_limit_h_max 10
_diffrn_reflns_limit_h_min -15
_diffrn_reflns_limit_k_max 15
_diffrn_reflns_limit_k_min -16
_diffrn_reflns_limit_l_max 22
_diffrn_reflns_limit_l_min -23
_diffrn_reflns_number 27147
_diffrn_reflns_theta_full 74.12
_diffrn_reflns_theta_max 74.12
_diffrn_reflns_theta_min 3.45
_exptl_absorpt_coefficient_mu 2.998
_exptl_absorpt_correction_T_max 0.950
_exptl_absorpt_correction_T_min 0.830
_exptl_absorpt_correction_type multi-scan
_exptl_absorpt_process_details
;
CrysAlisPro, Oxford Diffraction Ltd.,
Version 1.171.33.55 (release 05-01-2010 CrysAlis171 .NET)
(compiled Jan 5 2010,16:28:46)
Empirical absorption correction using spherical harmonics,
implemented in SCALE3 ABSPACK scaling algorithm.
;
_exptl_crystal_colour orange
_exptl_crystal_density_diffrn 1.616
_exptl_crystal_density_method 'not measured'
_exptl_crystal_description blocks
_exptl_crystal_F_000 1412
_exptl_crystal_size_max 0.0637
_exptl_crystal_size_mid 0.0524
_exptl_crystal_size_min 0.0154
_refine_diff_density_max 1.338
_refine_diff_density_min -1.371
_refine_diff_density_rms 0.099
_refine_ls_extinction_method none
_refine_ls_goodness_of_fit_ref 1.000
_refine_ls_hydrogen_treatment mixed
_refine_ls_matrix_type full
_refine_ls_number_parameters 832
_refine_ls_number_reflns 11177
_refine_ls_number_restraints 1
_refine_ls_restrained_S_all 1.000
_refine_ls_R_factor_all 0.0621
_refine_ls_R_factor_gt 0.0564
_refine_ls_shift/su_max 0.001
_refine_ls_shift/su_mean 0.000
_refine_ls_structure_factor_coef Fsqd
_refine_ls_weighting_details
; calc
[1.00000+-1.00000exp(-22.20(sin\q/\l)^2^)]/
[\s^2^(Fo^2^)+0.0000+3.6498*P+(0.1033P)^2^+0.0000sin\q/\l]
where P = 0.33333Fo^2^ + 0.66667Fc^2^
;
_refine_ls_weighting_scheme calc
_refine_ls_wR_factor_gt 0.1556
_refine_ls_wR_factor_ref 0.1606
_reflns_number_gt 9766
_reflns_number_total 11177
_reflns_threshold_expression >2\s(I)
_cod_data_source_file C0CE00688B.TXT
_cod_data_source_block 1H_py_(mp181)
_cod_original_cell_volume 2903.26(12)
_cod_database_code 7205500

loop_
_symmetry_equiv_pos_as_xyz
'x, y, z'
'-x, -y, -z'

loop_
_atom_site_label
_atom_site_type_symbol
_atom_site_fract_x
_atom_site_fract_y
_atom_site_fract_z
_atom_site_U_iso_or_equiv
_atom_site_adp_type
_atom_site_occupancy
_atom_site_symmetry_multiplicity
_atom_site_calc_flag
_atom_site_refinement_flags
_atom_site_disorder_assembly
_atom_site_disorder_group
Mo1 Mo 0.16109(2) 0.96781(2) 0.864127(15) 0.02937(11) Uani 1 1 d . . .
F17 F 0.8500(2) 1.4788(2) 0.65118(17) 0.0556(7) Uani 1 1 d . . .
F5 F 0.05648(17) 1.62661(19) 0.72916(13) 0.0423(5) Uani 1 1 d . . .
F4 F 0.0698(2) 1.4972(2) 0.79157(15) 0.0511(6) Uani 1 1 d . . .
F20 F 0.50682(18) 1.21177(14) 0.94951(13) 0.0366(5) Uani 1 1 d . . .
F6 F 0.18758(17) 1.62747(19) 0.83460(12) 0.0406(5) Uani 1 1 d . . .
F23 F 0.8274(2) 1.6047(2) 1.0698(2) 0.0773(10) Uani 1 1 d . . .
F19 F 0.40602(19) 1.33245(18) 0.97539(16) 0.0480(6) Uani 1 1 d . . .
O1 O 0.05450(18) 1.02231(17) 0.76308(13) 0.0283(5) Uani 1 1 d . . .
F21 F 0.5612(2) 1.31012(19) 1.05901(12) 0.0470(6) Uani 1 1 d . . .
F12 F 0.71312(19) 1.90362(19) 0.86432(16) 0.0508(6) Uani 1 1 d . . .
F11 F 0.5824(2) 1.85807(16) 0.90418(13) 0.0467(6) Uani 1 1 d . . .
F7 F 0.4942(3) 1.65731(18) 0.51325(12) 0.0534(7) Uani 1 1 d . . .
F16 F 0.7921(3) 1.3648(3) 0.55193(17) 0.0802(11) Uani 1 1 d . . .
F10 F 0.5547(2) 1.96484(15) 0.82329(13) 0.0414(5) Uani 1 1 d . . .
F22 F 0.90218(19) 1.4738(2) 1.03330(17) 0.0580(7) Uani 1 1 d . . .
N2 N 0.1857(2) 0.8677(2) 0.76073(16) 0.0265(5) Uani 1 1 d . . .
F14 F 0.4855(3) 1.0766(2) 0.57431(17) 0.0819(12) Uani 1 1 d . . .
F13 F 0.5128(4) 1.07736(19) 0.6930(2) 0.0805(12) Uani 1 1 d . . .
F1 F 0.2156(3) 1.3420(3) 0.48977(18) 0.0868(12) Uani 1 1 d . . .
N4 N -0.0791(3) 1.1402(2) 0.80309(18) 0.0329(6) Uani 1 1 d D . .
C51 C 0.1022(3) 0.8707(2) 0.69547(18) 0.0247(6) Uani 1 1 d . . .
F9 F 0.6034(2) 1.7928(3) 0.55897(15) 0.0617(8) Uani 1 1 d . . .
N1 N 0.0098(2) 0.8628(2) 0.82029(16) 0.0282(5) Uani 1 1 d . . .
F24 F 0.8758(3) 1.5942(5) 0.9668(2) 0.142(3) Uani 1 1 d . . .
C80 C 0.5733(3) 1.3967(2) 0.70491(17) 0.0227(6) Uani 1 1 d . . .
C71 C 0.5216(2) 1.6218(2) 0.66054(17) 0.0219(6) Uani 1 1 d . . .
H71 H 0.5044 1.5665 0.6202 0.026 Uiso 1 1 calc R . .
F15 F 0.6373(3) 1.03780(19) 0.6460(3) 0.0832(11) Uani 1 1 d . . .
C85 C 0.6644(3) 1.4223(2) 0.68394(18) 0.0254(6) Uani 1 1 d . . .
H85 H 0.6891 1.4919 0.6924 0.030 Uiso 1 1 calc R . .
C81 C 0.5418(3) 1.2897(2) 0.69152(17) 0.0256(6) Uani 1 1 d . . .
H81 H 0.4822 1.2685 0.7051 0.031 Uiso 1 1 calc R . .
F8 F 0.4331(2) 1.8045(2) 0.54186(14) 0.0591(7) Uani 1 1 d . . .
C60 C 0.3784(3) 1.4659(2) 0.71616(18) 0.0239(6) Uani 1 1 d . . .
O10 O 0.2630(3) 0.8389(3) 0.99665(18) 0.0591(8) Uani 1 1 d . . .
C90 C 0.5641(2) 1.4675(2) 0.83986(17) 0.0201(5) Uani 1 1 d . . .
C73 C 0.5589(3) 1.8071(2) 0.70366(18) 0.0256(6) Uani 1 1 d . . .
H73 H 0.5674 1.8743 0.6935 0.031 Uiso 1 1 calc R . .
C61 C 0.3231(3) 1.4196(2) 0.64072(19) 0.0281(6) Uani 1 1 d . . .
H61 H 0.3632 1.3876 0.6108 0.034 Uiso 1 1 calc R . .
C95 C 0.6691(3) 1.5112(2) 0.88431(18) 0.0236(6) Uani 1 1 d . . .
H95 H 0.7064 1.5529 0.8625 0.028 Uiso 1 1 calc R . .
C72 C 0.5325(3) 1.7221(2) 0.64495(18) 0.0249(6) Uani 1 1 d . . .
C92 C 0.5660(3) 1.3842(2) 0.95044(18) 0.0231(6) Uani 1 1 d . . .
C82 C 0.5969(3) 1.2151(2) 0.65865(18) 0.0292(7) Uani 1 1 d . . .
C64 C 0.1982(3) 1.5134(3) 0.72611(19) 0.0280(6) Uani 1 1 d . . .
F18 F 0.9048(3) 1.3253(3) 0.6553(3) 0.0800(10) Uani 1 1 d . . .
C63 C 0.1455(3) 1.4670(3) 0.6514(2) 0.0337(7) Uani 1 1 d . . .
H63 H 0.0697 1.4673 0.6301 0.040 Uiso 1 1 calc R . .
C31 C -0.0487(3) 0.8612(2) 0.74559(19) 0.0268(6) Uani 1 1 d . . .
C91 C 0.5145(2) 1.4034(2) 0.87577(17) 0.0215(6) Uani 1 1 d . . .
H91 H 0.4450 1.3726 0.8490 0.026 Uiso 1 1 calc R . .
C2 C 0.2988(3) 1.0730(3) 0.8633(2) 0.0387(8) Uani 1 1 d . . .
C84 C 0.7196(3) 1.3474(3) 0.65087(19) 0.0294(6) Uani 1 1 d . . .
O20 O 0.0755(3) 1.0867(3) 0.98954(18) 0.0570(8) Uani 1 1 d . . .
C32 C -0.1416(3) 0.7956(3) 0.7104(2) 0.0329(7) Uani 1 1 d . . .
H32 H -0.1816 0.7954 0.6591 0.039 Uiso 1 1 calc R . .
C1 C 0.3503(3) 0.9991(3) 0.9101(2) 0.0414(9) Uani 1 1 d . . .
H1A H 0.3826 1.0239 0.9645 0.050 Uiso 1 1 calc R . .
H1B H 0.3937 0.9493 0.8896 0.050 Uiso 1 1 calc R . .
C70 C 0.5358(2) 1.6008(2) 0.73517(17) 0.0200(5) Uani 1 1 d . . .
C55 C 0.2691(3) 0.8071(3) 0.7574(2) 0.0298(7) Uani 1 1 d . . .
H55 H 0.3264 0.8033 0.8022 0.036 Uiso 1 1 calc R . .
C65 C 0.3124(3) 1.5121(2) 0.75799(18) 0.0241(6) Uani 1 1 d . . .
H65 H 0.3457 1.5429 0.8086 0.029 Uiso 1 1 calc R . .
C41 C -0.0647(3) 0.9707(3) 0.6341(2) 0.0325(7) Uani 1 1 d . . .
C93 C 0.6684(3) 1.4301(2) 0.99333(18) 0.0264(6) Uani 1 1 d . . .
H93 H 0.7021 1.4181 1.0434 0.032 Uiso 1 1 calc R . .
C5 C 0.0062(3) 0.9338(2) 0.70748(19) 0.0272(6) Uani 1 1 d . . .
C67 C 0.1295(3) 1.5654(3) 0.7709(2) 0.0339(7) Uani 1 1 d . . .
C77 C 0.6053(3) 1.8777(2) 0.84214(19) 0.0292(7) Uani 1 1 d . . .
C96 C 0.5107(3) 1.3105(3) 0.98373(19) 0.0291(7) Uani 1 1 d . . .
C35 C -0.0231(3) 0.8003(3) 0.8613(2) 0.0347(7) Uani 1 1 d . . .
H35 H 0.0168 0.8025 0.9129 0.042 Uiso 1 1 calc R . .
C75 C 0.5601(2) 1.6877(2) 0.79287(17) 0.0209(5) Uani 1 1 d . . .
H75 H 0.5686 1.6779 0.8430 0.025 Uiso 1 1 calc R . .
C33 C -0.1736(3) 0.7300(3) 0.7537(3) 0.0400(8) Uani 1 1 d . . .
H33 H -0.2351 0.6846 0.7311 0.048 Uiso 1 1 calc R . .
C20 C 0.1062(3) 1.0434(3) 0.9432(2) 0.0424(9) Uani 1 1 d . . .
C100 C -0.1636(3) 1.0972(3) 0.8164(2) 0.0389(8) Uani 1 1 d . . .
H100 H -0.1743 1.0249 0.8071 0.047 Uiso 1 1 calc R . .
C101 C -0.2361(3) 1.1554(3) 0.8435(2) 0.0401(8) Uani 1 1 d . . .
H101 H -0.2952 1.1238 0.8524 0.048 Uiso 1 1 calc R . .
C10 C 0.2280(3) 0.8881(3) 0.9473(2) 0.0412(9) Uani 1 1 d . . .
C74 C 0.5720(3) 1.7885(2) 0.77745(18) 0.0238(6) Uani 1 1 d . . .
C86 C 0.5569(4) 1.1030(3) 0.6431(2) 0.0373(8) Uani 1 1 d . . .
C104 C -0.0619(3) 1.2443(3) 0.8161(2) 0.0391(8) Uani 1 1 d . . .
H104 H -0.0025 1.2740 0.8064 0.047 Uiso 1 1 calc R . .
C76 C 0.5160(3) 1.7428(3) 0.56488(19) 0.0316(7) Uani 1 1 d . . .
C83 C 0.6865(3) 1.2426(3) 0.63784(19) 0.0310(7) Uani 1 1 d . . .
H83 H 0.7234 1.1924 0.6158 0.037 Uiso 1 1 calc R . .
C52 C 0.0995(3) 0.8140(3) 0.62600(19) 0.0289(6) Uani 1 1 d . . .
H52 H 0.0402 0.8164 0.5820 0.035 Uiso 1 1 calc R . .
C62 C 0.2086(3) 1.4202(3) 0.6093(2) 0.0347(7) Uani 1 1 d . . .
C3 C 0.2309(3) 1.1380(3) 0.8953(3) 0.0466(10) Uani 1 1 d . . .
H3A H 0.1900 1.1876 0.8643 0.056 Uiso 1 1 calc R . .
H3B H 0.2606 1.1653 0.9495 0.056 Uiso 1 1 calc R . .
C97 C 0.8298(3) 1.5446(3) 1.0056(2) 0.0403(8) Uani 1 1 d . . .
C103 C -0.1300(4) 1.3074(3) 0.8433(3) 0.0425(9) Uani 1 1 d . . .
H103 H -0.1173 1.3794 0.8523 0.051 Uiso 1 1 calc R . .
C102 C -0.2184(3) 1.2623(3) 0.8572(2) 0.0389(8) Uani 1 1 d . . .
H102 H -0.2656 1.3041 0.8758 0.047 Uiso 1 1 calc R . .
F2 F 0.0979(5) 1.2810(5) 0.5309(3) 0.146(3) Uani 1 1 d . . .
C34 C -0.1147(3) 0.7324(3) 0.8292(2) 0.0396(8) Uani 1 1 d . . .
H34 H -0.1358 0.6891 0.8586 0.047 Uiso 1 1 calc R . .
C53 C 0.1878(3) 0.7531(3) 0.6232(2) 0.0328(7) Uani 1 1 d . . .
H53 H 0.1889 0.7151 0.5771 0.039 Uiso 1 1 calc R . .
B1 B 0.5125(3) 1.4821(2) 0.74956(19) 0.0206(6) Uani 1 1 d . . .
C87 C 0.8145(3) 1.3793(3) 0.6268(2) 0.0416(9) Uani 1 1 d . . .
C54 C 0.2726(3) 0.7501(3) 0.6892(2) 0.0303(7) Uani 1 1 d . . .
H54 H 0.3322 0.7102 0.6885 0.036 Uiso 1 1 calc R . .
C94 C 0.7191(3) 1.4945(2) 0.95950(19) 0.0273(6) Uani 1 1 d . . .
C66 C 0.1523(3) 1.3675(4) 0.5294(3) 0.0509(10) Uani 1 1 d . . .
C44 C -0.1859(4) 1.0375(4) 0.5030(3) 0.0535(11) Uani 1 1 d . . .
H44 H -0.2318 1.0595 0.4589 0.064 Uiso 1 1 calc R . .
F3 F 0.0750(4) 1.4202(5) 0.4893(2) 0.124(2) Uani 1 1 d . . .
C42 C -0.1420(4) 0.9081(4) 0.5864(3) 0.0581(13) Uani 1 1 d . . .
H42 H -0.1549 0.8421 0.5969 0.070 Uiso 1 1 calc R . .
C4 C 0.3123(4) 1.0830(3) 0.7872(3) 0.0465(9) Uani 1 1 d . . .
H4A H 0.2694 1.1383 0.7660 0.070 Uiso 1 1 calc R . .
H4B H 0.2878 1.0187 0.7529 0.070 Uiso 1 1 calc R . .
H4C H 0.3883 1.0983 0.7940 0.070 Uiso 1 1 calc R . .
C45 C -0.1024(5) 1.0981(4) 0.5498(3) 0.0599(12) Uani 1 1 d . . .
H45 H -0.0863 1.1619 0.5372 0.072 Uiso 1 1 calc R . .
N3 N -0.0384(5) 1.0671(4) 0.6179(3) 0.0731(13) Uani 1 1 d . . .
C43 C -0.2039(6) 0.9406(6) 0.5209(4) 0.088(2) Uani 1 1 d . . .
H43 H -0.2605 0.8961 0.4868 0.106 Uiso 1 1 calc R . .
H1 H -0.034(6) 1.108(6) 0.781(5) 0.106 Uiso 1 1 d D . .

loop_
_atom_site_aniso_label
_atom_site_aniso_U_11
_atom_site_aniso_U_22
_atom_site_aniso_U_33
_atom_site_aniso_U_23
_atom_site_aniso_U_13
_atom_site_aniso_U_12
Mo1 0.02317(15) 0.03443(17) 0.02887(16) -0.00554(10) 0.01039(10) 0.00146(11)
F17 0.0482(14) 0.0501(14) 0.0763(18) -0.0120(12) 0.0405(13) -0.0131(11)
F5 0.0282(10) 0.0595(14) 0.0417(12) 0.0151(10) 0.0109(9) 0.0184(10)
F4 0.0436(13) 0.0650(15) 0.0570(14) 0.0197(12) 0.0289(11) -0.0008(12)
F20 0.0420(11) 0.0211(9) 0.0504(12) 0.0085(8) 0.0189(9) -0.0001(8)
F6 0.0286(10) 0.0563(13) 0.0345(11) 0.0021(9) 0.0084(8) 0.0128(9)
F23 0.0420(14) 0.0644(17) 0.089(2) -0.0342(16) -0.0110(14) 0.0026(13)
F19 0.0366(12) 0.0432(12) 0.0846(18) 0.0279(12) 0.0399(12) 0.0099(10)
O1 0.0258(11) 0.0249(10) 0.0336(12) -0.0038(9) 0.0123(9) 0.0008(9)
F21 0.0602(14) 0.0527(13) 0.0315(11) 0.0117(9) 0.0173(10) -0.0154(11)
F12 0.0317(11) 0.0423(12) 0.0661(16) -0.0173(11) 0.0093(11) -0.0063(10)
F11 0.0816(17) 0.0269(10) 0.0344(11) -0.0031(8) 0.0257(11) -0.0076(11)
F7 0.092(2) 0.0414(12) 0.0265(10) 0.0056(9) 0.0182(12) 0.0034(12)
F16 0.087(2) 0.109(3) 0.0513(16) -0.0189(16) 0.0456(16) -0.043(2)
F10 0.0574(14) 0.0203(9) 0.0463(12) 0.0025(8) 0.0173(10) 0.0097(9)
F22 0.0258(11) 0.0755(17) 0.0644(16) 0.0098(13) 0.0027(11) 0.0094(11)
N2 0.0243(13) 0.0268(13) 0.0297(13) -0.0006(10) 0.0124(11) 0.0022(11)
F14 0.127(3) 0.0370(13) 0.0529(16) 0.0087(11) -0.0122(17) -0.0348(16)
F13 0.160(4) 0.0250(11) 0.085(2) 0.0035(12) 0.083(2) -0.0122(16)
F1 0.0517(16) 0.137(3) 0.0467(16) -0.0395(18) 0.0031(13) 0.0074(18)
N4 0.0322(15) 0.0288(14) 0.0378(15) -0.0002(11) 0.0134(12) 0.0075(12)
C51 0.0226(14) 0.0245(14) 0.0281(15) 0.0016(11) 0.0107(12) 0.0010(12)
F9 0.0596(16) 0.092(2) 0.0405(13) 0.0254(13) 0.0191(12) -0.0212(15)
N1 0.0237(13) 0.0308(13) 0.0316(14) 0.0006(10) 0.0129(11) 0.0039(11)
F24 0.076(2) 0.229(5) 0.092(3) 0.110(3) -0.049(2) -0.109(3)
C80 0.0259(14) 0.0181(13) 0.0236(14) 0.0023(10) 0.0075(11) 0.0017(11)
C71 0.0198(13) 0.0210(13) 0.0251(14) 0.0030(10) 0.0076(11) 0.0016(11)
F15 0.087(2) 0.0236(12) 0.144(3) 0.0098(15) 0.045(2) 0.0142(13)
C85 0.0255(15) 0.0220(14) 0.0283(15) 0.0011(11) 0.0094(12) 0.0022(12)
C81 0.0332(16) 0.0181(13) 0.0260(14) 0.0035(11) 0.0102(12) -0.0002(12)
F8 0.0719(17) 0.0726(17) 0.0371(12) 0.0268(12) 0.0151(12) 0.0394(14)
C60 0.0229(14) 0.0202(13) 0.0285(15) 0.0077(11) 0.0062(12) 0.0003(11)
O10 0.0481(17) 0.089(2) 0.0413(16) 0.0198(16) 0.0113(14) 0.0176(17)
C90 0.0197(13) 0.0154(12) 0.0274(14) 0.0021(10) 0.0109(11) 0.0038(10)
C73 0.0271(15) 0.0200(13) 0.0316(16) 0.0084(11) 0.0102(12) 0.0010(12)
C61 0.0252(15) 0.0269(15) 0.0298(16) 0.0019(12) 0.0066(12) -0.0014(12)
C95 0.0225(14) 0.0210(13) 0.0292(15) 0.0055(11) 0.0104(12) 0.0004(11)
C72 0.0245(14) 0.0254(14) 0.0266(15) 0.0073(11) 0.0093(12) 0.0034(12)
C92 0.0252(14) 0.0175(13) 0.0311(15) 0.0036(11) 0.0155(12) 0.0039(11)
C82 0.0452(19) 0.0192(14) 0.0236(14) 0.0043(11) 0.0109(13) 0.0055(13)
C64 0.0224(15) 0.0295(15) 0.0332(16) 0.0088(12) 0.0087(12) 0.0023(12)
F18 0.0528(17) 0.075(2) 0.136(3) 0.030(2) 0.057(2) 0.0246(15)
C63 0.0218(15) 0.0344(17) 0.0409(19) 0.0069(14) 0.0039(13) -0.0018(13)
C31 0.0230(14) 0.0249(14) 0.0347(16) -0.0001(12) 0.0141(13) 0.0050(12)
C91 0.0196(13) 0.0165(12) 0.0298(15) 0.0023(10) 0.0102(11) 0.0021(11)
C2 0.0279(17) 0.0387(19) 0.046(2) -0.0105(15) 0.0151(15) -0.0102(15)
C84 0.0311(16) 0.0280(15) 0.0308(16) 0.0004(12) 0.0140(13) 0.0051(13)
O20 0.0505(17) 0.073(2) 0.0462(17) -0.0200(15) 0.0265(14) 0.0041(15)
C32 0.0249(16) 0.0339(17) 0.0392(18) 0.0049(14) 0.0095(14) 0.0012(14)
C1 0.0251(17) 0.054(2) 0.0391(19) -0.0095(16) 0.0083(14) -0.0027(16)
C70 0.0176(13) 0.0183(13) 0.0249(14) 0.0026(10) 0.0084(11) 0.0015(10)
C55 0.0233(15) 0.0322(16) 0.0345(17) 0.0019(13) 0.0113(13) 0.0033(13)
C65 0.0211(14) 0.0242(14) 0.0262(14) 0.0051(11) 0.0061(11) 0.0008(11)
C41 0.0321(17) 0.0314(16) 0.0354(17) 0.0031(13) 0.0135(14) 0.0079(14)
C93 0.0268(15) 0.0262(14) 0.0269(15) 0.0068(11) 0.0084(12) 0.0049(12)
C5 0.0260(15) 0.0239(14) 0.0314(16) -0.0015(12) 0.0110(12) 0.0030(12)
C67 0.0223(15) 0.0446(19) 0.0389(18) 0.0163(15) 0.0113(14) 0.0064(14)
C77 0.0343(17) 0.0195(14) 0.0341(17) 0.0043(12) 0.0114(13) 0.0000(13)
C96 0.0312(16) 0.0264(15) 0.0339(17) 0.0074(12) 0.0153(13) 0.0023(13)
C35 0.0304(17) 0.0427(19) 0.0374(18) 0.0074(14) 0.0191(14) 0.0061(15)
C75 0.0200(13) 0.0191(13) 0.0252(14) 0.0043(10) 0.0090(11) 0.0014(11)
C33 0.0271(17) 0.0359(18) 0.060(2) 0.0088(16) 0.0171(16) -0.0010(15)
C20 0.0315(18) 0.055(2) 0.0379(19) -0.0054(17) 0.0130(15) 0.0014(17)
C100 0.040(2) 0.0286(16) 0.051(2) 0.0043(15) 0.0188(17) 0.0026(15)
C101 0.0366(19) 0.0383(19) 0.050(2) 0.0051(16) 0.0210(17) 0.0069(16)
C10 0.0309(18) 0.058(2) 0.0344(19) 0.0008(17) 0.0124(15) 0.0087(17)
C74 0.0233(14) 0.0178(13) 0.0316(15) 0.0030(11) 0.0111(12) 0.0008(11)
C86 0.061(2) 0.0186(14) 0.0335(17) 0.0042(12) 0.0169(16) 0.0059(15)
C104 0.0375(19) 0.0292(17) 0.052(2) 0.0021(15) 0.0181(17) 0.0019(15)
C76 0.0370(18) 0.0298(16) 0.0300(16) 0.0094(13) 0.0116(14) 0.0027(14)
C83 0.0431(19) 0.0258(15) 0.0257(15) 0.0012(12) 0.0141(14) 0.0103(14)
C52 0.0312(16) 0.0289(15) 0.0268(15) 0.0019(12) 0.0105(13) -0.0001(13)
C62 0.0267(16) 0.0360(17) 0.0354(18) 0.0020(14) 0.0028(14) -0.0023(14)
C3 0.0355(19) 0.042(2) 0.054(2) -0.0161(17) 0.0131(17) -0.0078(17)
C97 0.0306(18) 0.046(2) 0.0398(19) 0.0128(16) 0.0023(15) -0.0071(16)
C103 0.046(2) 0.0244(16) 0.056(2) -0.0004(15) 0.0167(18) 0.0083(15)
C102 0.040(2) 0.0352(18) 0.043(2) 0.0028(15) 0.0173(16) 0.0133(16)
F2 0.171(5) 0.164(5) 0.072(3) -0.045(3) 0.023(3) -0.123(4)
C34 0.0363(19) 0.0416(19) 0.053(2) 0.0169(16) 0.0266(17) 0.0066(16)
C53 0.0409(19) 0.0287(16) 0.0327(17) -0.0008(13) 0.0194(14) 0.0014(14)
B1 0.0195(15) 0.0166(14) 0.0263(16) 0.0020(11) 0.0087(12) 0.0006(12)
C87 0.042(2) 0.0396(19) 0.051(2) -0.0010(16) 0.0292(18) 0.0051(17)
C54 0.0299(16) 0.0257(15) 0.0412(18) 0.0027(13) 0.0206(14) 0.0060(13)
C94 0.0235(15) 0.0275(15) 0.0299(16) 0.0067(12) 0.0060(12) 0.0021(12)
C66 0.033(2) 0.062(3) 0.046(2) -0.0082(19) 0.0016(17) -0.0047(19)
C44 0.054(3) 0.064(3) 0.050(2) 0.026(2) 0.019(2) 0.019(2)
F3 0.092(3) 0.192(5) 0.0449(17) -0.023(2) -0.0230(18) 0.083(3)
C42 0.051(3) 0.060(3) 0.051(2) 0.030(2) -0.011(2) -0.019(2)
C4 0.038(2) 0.046(2) 0.055(2) 0.0002(18) 0.0182(18) -0.0089(18)
C45 0.085(4) 0.048(2) 0.052(3) 0.020(2) 0.025(3) 0.010(2)
N3 0.078(3) 0.073(3) 0.070(3) 0.029(2) 0.017(2) -0.006(3)
C43 0.069(4) 0.106(5) 0.070(4) 0.045(3) -0.018(3) -0.035(4)

loop_
_atom_type_symbol
_atom_type_description
_atom_type_scat_dispersion_real
_atom_type_scat_dispersion_imag
_atom_type_scat_source
C C 0.0181 0.0091 'International Tables Vol C Tables 4.2.6.8 and 6.1.1.4'
H H 0.0000 0.0000 'International Tables Vol C Tables 4.2.6.8 and 6.1.1.4'
C C 0.0181 0.0091 'International Tables Vol C Tables 4.2.6.8 and 6.1.1.4'
N N 0.0311 0.0180 'International Tables Vol C Tables 4.2.6.8 and 6.1.1.4'
O O 0.0492 0.0322 'International Tables Vol C Tables 4.2.6.8 and 6.1.1.4'
F F 0.0727 0.0534 'International Tables Vol C Tables 4.2.6.8 and 6.1.1.4'
Mo Mo -0.0483 2.7339 'International Tables Vol C Tables 4.2.6.8 and 6.1.1.4'
B B 0.0090 0.0039 'International Tables Vol C Tables 4.2.6.8 and 6.1.1.4'

loop_
_geom_angle_atom_site_label_1
_geom_angle_atom_site_label_2
_geom_angle_atom_site_label_3
_geom_angle
_geom_angle_site_symmetry_1
_geom_angle_site_symmetry_3
_geom_angle_publ_flag
C10 Mo1 C20 81.25(17) . . ?
C10 Mo1 O1 164.79(14) . . ?
C20 Mo1 O1 100.25(14) . . ?
C10 Mo1 N1 92.42(15) . . ?
C20 Mo1 N1 90.54(14) . . ?
O1 Mo1 N1 72.47(10) . . ?
C10 Mo1 C2 104.09(17) . . ?
C20 Mo1 C2 103.67(16) . . ?
O1 Mo1 C2 90.34(13) . . ?
N1 Mo1 C2 159.55(13) . . ?
C10 Mo1 N2 102.68(13) . . ?
C20 Mo1 N2 167.49(14) . . ?
O1 Mo1 N2 72.84(9) . . ?
N1 Mo1 N2 77.51(10) . . ?
C2 Mo1 N2 87.02(12) . . ?
C10 Mo1 C3 110.96(18) . . ?
C20 Mo1 C3 69.83(17) . . ?
O1 Mo1 C3 83.50(14) . . ?
N1 Mo1 C3 145.81(13) . . ?
C2 Mo1 C3 36.46(14) . . ?
N2 Mo1 C3 118.62(13) . . ?
C10 Mo1 C1 68.99(16) . . ?
C20 Mo1 C1 105.40(15) . . ?
O1 Mo1 C1 124.32(13) . . ?
N1 Mo1 C1 152.74(13) . . ?
C2 Mo1 C1 36.03(16) . . ?
N2 Mo1 C1 87.06(12) . . ?
C3 Mo1 C1 61.44(16) . . ?
C5 O1 Mo1 108.16(18) . . ?
C55 N2 C51 118.2(3) . . ?
C55 N2 Mo1 128.9(2) . . ?
C51 N2 Mo1 112.9(2) . . ?
C100 N4 C104 120.0(3) . . ?
C100 N4 H1 127(6) . . ?
C104 N4 H1 113(6) . . ?
N2 C51 C52 122.5(3) . . ?
N2 C51 C5 113.7(3) . . ?
C52 C51 C5 123.6(3) . . ?
C35 N1 C31 119.4(3) . . ?
C35 N1 Mo1 124.9(2) . . ?
C31 N1 Mo1 115.6(2) . . ?
C85 C80 C81 115.6(3) . . ?
C85 C80 B1 123.3(3) . . ?
C81 C80 B1 120.9(3) . . ?
C72 C71 C70 122.2(3) . . ?
C72 C71 H71 118.9 . . ?
C70 C71 H71 118.9 . . ?
C84 C85 C80 122.3(3) . . ?
C84 C85 H85 118.8 . . ?
C80 C85 H85 118.8 . . ?
C82 C81 C80 122.0(3) . . ?
C82 C81 H81 119.0 . . ?
C80 C81 H81 119.0 . . ?
C61 C60 C65 116.0(3) . . ?
C61 C60 B1 122.1(3) . . ?
C65 C60 B1 121.1(3) . . ?
C91 C90 C95 115.5(3) . . ?
C91 C90 B1 123.6(3) . . ?
C95 C90 B1 120.6(2) . . ?
C74 C73 C72 118.0(3) . . ?
C74 C73 H73 121.0 . . ?
C72 C73 H73 121.0 . . ?
C60 C61 C62 121.5(3) . . ?
C60 C61 H61 119.2 . . ?
C62 C61 H61 119.2 . . ?
C94 C95 C90 122.4(3) . . ?
C94 C95 H95 118.8 . . ?
C90 C95 H95 118.8 . . ?
C71 C72 C73 120.8(3) . . ?
C71 C72 C76 121.3(3) . . ?
C73 C72 C76 117.9(3) . . ?
C93 C92 C91 121.1(3) . . ?
C93 C92 C96 119.7(3) . . ?
C91 C92 C96 119.2(3) . . ?
C83 C82 C81 121.3(3) . . ?
C83 C82 C86 119.2(3) . . ?
C81 C82 C86 119.5(3) . . ?
C63 C64 C65 120.6(3) . . ?
C63 C64 C67 118.0(3) . . ?
C65 C64 C67 121.5(3) . . ?
C62 C63 C64 118.3(3) . . ?
C62 C63 H63 120.9 . . ?
C64 C63 H63 120.9 . . ?
N1 C31 C32 121.3(3) . . ?
N1 C31 C5 111.4(3) . . ?
C32 C31 C5 127.2(3) . . ?
C92 C91 C90 122.1(3) . . ?
C92 C91 H91 118.9 . . ?
C90 C91 H91 118.9 . . ?
C1 C2 C3 113.1(4) . . ?
C1 C2 C4 124.4(4) . . ?
C3 C2 C4 122.5(4) . . ?
C1 C2 Mo1 75.4(2) . . ?
C3 C2 Mo1 74.5(2) . . ?
C4 C2 Mo1 117.8(3) . . ?
C83 C84 C85 120.9(3) . . ?
C83 C84 C87 118.8(3) . . ?
C85 C84 C87 120.2(3) . . ?
C31 C32 C33 118.5(3) . . ?
C31 C32 H32 120.8 . . ?
C33 C32 H32 120.8 . . ?
C2 C1 Mo1 68.5(2) . . ?
C2 C1 H1A 116.8 . . ?
Mo1 C1 H1A 116.8 . . ?
C2 C1 H1B 116.8 . . ?
Mo1 C1 H1B 116.8 . . ?
H1A C1 H1B 113.8 . . ?
C75 C70 C71 115.8(3) . . ?
C75 C70 B1 123.7(3) . . ?
C71 C70 B1 120.3(3) . . ?
N2 C55 C54 122.2(3) . . ?
N2 C55 H55 118.9 . . ?
C54 C55 H55 118.9 . . ?
C64 C65 C60 122.2(3) . . ?
C64 C65 H65 118.9 . . ?
C60 C65 H65 118.9 . . ?
C42 C41 N3 122.1(4) . . ?
C42 C41 C5 118.7(3) . . ?
N3 C41 C5 119.0(3) . . ?
C94 C93 C92 118.1(3) . . ?
C94 C93 H93 121.0 . . ?
C92 C93 H93 121.0 . . ?
O1 C5 C41 109.0(3) . . ?
O1 C5 C51 106.2(2) . . ?
C41 C5 C51 112.4(3) . . ?
O1 C5 C31 107.7(3) . . ?
C41 C5 C31 118.0(3) . . ?
C51 C5 C31 102.8(2) . . ?
F6 C67 F4 107.1(3) . . ?
F6 C67 F5 105.8(3) . . ?
F4 C67 F5 105.8(3) . . ?
F6 C67 C64 113.6(3) . . ?
F4 C67 C64 112.7(3) . . ?
F5 C67 C64 111.3(3) . . ?
F11 C77 F12 106.9(3) . . ?
F11 C77 F10 106.0(3) . . ?
F12 C77 F10 105.6(3) . . ?
F11 C77 C74 113.0(3) . . ?
F12 C77 C74 112.4(3) . . ?
F10 C77 C74 112.5(3) . . ?
F20 C96 F19 105.6(3) . . ?
F20 C96 F21 106.3(3) . . ?
F19 C96 F21 106.9(3) . . ?
F20 C96 C92 112.1(3) . . ?
F19 C96 C92 112.4(3) . . ?
F21 C96 C92 113.1(3) . . ?
N1 C35 C34 121.9(3) . . ?
N1 C35 H35 119.0 . . ?
C34 C35 H35 119.0 . . ?
C74 C75 C70 122.0(3) . . ?
C74 C75 H75 119.0 . . ?
C70 C75 H75 119.0 . . ?
C34 C33 C32 120.0(3) . . ?
C34 C33 H33 120.0 . . ?
C32 C33 H33 120.0 . . ?
O20 C20 Mo1 179.2(4) . . ?
N4 C100 C101 122.3(3) . . ?
N4 C100 H100 118.8 . . ?
C101 C100 H100 118.8 . . ?
C100 C101 C102 117.8(4) . . ?
C100 C101 H101 121.1 . . ?
C102 C101 H101 121.1 . . ?
O10 C10 Mo1 176.8(4) . . ?
C73 C74 C75 121.1(3) . . ?
C73 C74 C77 119.1(3) . . ?
C75 C74 C77 119.7(3) . . ?
F13 C86 F14 107.9(4) . . ?
F13 C86 F15 104.4(3) . . ?
F14 C86 F15 104.9(4) . . ?
F13 C86 C82 113.3(3) . . ?
F14 C86 C82 112.8(3) . . ?
F15 C86 C82 112.7(4) . . ?
N4 C104 C103 121.1(4) . . ?
N4 C104 H104 119.5 . . ?
C103 C104 H104 119.5 . . ?
F7 C76 F8 106.5(3) . . ?
F7 C76 F9 107.1(3) . . ?
F8 C76 F9 105.2(3) . . ?
F7 C76 C72 113.7(3) . . ?
F8 C76 C72 111.6(3) . . ?
F9 C76 C72 112.2(3) . . ?
C82 C83 C84 117.9(3) . . ?
C82 C83 H83 121.1 . . ?
C84 C83 H83 121.1 . . ?
C51 C52 C53 118.6(3) . . ?
C51 C52 H52 120.7 . . ?
C53 C52 H52 120.7 . . ?
C63 C62 C61 121.4(3) . . ?
C63 C62 C66 118.6(3) . . ?
C61 C62 C66 120.0(3) . . ?
C2 C3 Mo1 69.1(2) . . ?
C2 C3 H3A 116.7 . . ?
Mo1 C3 H3A 116.7 . . ?
C2 C3 H3B 116.7 . . ?
Mo1 C3 H3B 116.7 . . ?
H3A C3 H3B 113.8 . . ?
F24 C97 F23 111.5(4) . . ?
F24 C97 F22 104.5(4) . . ?
F23 C97 F22 102.3(3) . . ?
F24 C97 C94 113.9(3) . . ?
F23 C97 C94 111.9(3) . . ?
F22 C97 C94 112.0(3) . . ?
C104 C103 C102 118.9(3) . . ?
C104 C103 H103 120.6 . . ?
C102 C103 H103 120.6 . . ?
C101 C102 C103 119.9(3) . . ?
C101 C102 H102 120.1 . . ?
C103 C102 H102 120.1 . . ?
C33 C34 C35 118.9(3) . . ?
C33 C34 H34 120.6 . . ?
C35 C34 H34 120.6 . . ?
C54 C53 C52 119.0(3) . . ?
C54 C53 H53 120.5 . . ?
C52 C53 H53 120.5 . . ?
C90 B1 C80 104.2(2) . . ?
C90 B1 C60 113.5(2) . . ?
C80 B1 C60 112.5(2) . . ?
C90 B1 C70 112.3(2) . . ?
C80 B1 C70 111.2(2) . . ?
C60 B1 C70 103.3(2) . . ?
F16 C87 F17 106.5(4) . . ?
F16 C87 F18 106.5(4) . . ?
F17 C87 F18 103.9(4) . . ?
F16 C87 C84 112.6(3) . . ?
F17 C87 C84 114.3(3) . . ?
F18 C87 C84 112.3(3) . . ?
C53 C54 C55 119.5(3) . . ?
C53 C54 H54 120.2 . . ?
C55 C54 H54 120.2 . . ?
C93 C94 C95 120.8(3) . . ?
C93 C94 C97 118.3(3) . . ?
C95 C94 C97 120.9(3) . . ?
F1 C66 F3 107.3(5) . . ?
F1 C66 F2 107.1(5) . . ?
F3 C66 F2 102.4(5) . . ?
F1 C66 C62 115.0(4) . . ?
F3 C66 C62 114.1(4) . . ?
F2 C66 C62 109.9(4) . . ?
C45 C44 C43 118.6(5) . . ?
C45 C44 H44 120.7 . . ?
C43 C44 H44 120.7 . . ?
C41 C42 C43 118.6(4) . . ?
C41 C42 H42 120.7 . . ?
C43 C42 H42 120.7 . . ?
C2 C4 H4A 109.5 . . ?
C2 C4 H4B 109.5 . . ?
H4A C4 H4B 109.5 . . ?
C2 C4 H4C 109.5 . . ?
H4A C4 H4C 109.5 . . ?
H4B C4 H4C 109.5 . . ?
C44 C45 N3 120.2(4) . . ?
C44 C45 H45 119.9 . . ?
N3 C45 H45 119.9 . . ?
C45 N3 C41 118.0(5) . . ?
C42 C43 C44 122.2(5) . . ?
C42 C43 H43 118.9 . . ?
C44 C43 H43 118.9 . . ?

loop_
_geom_bond_atom_site_label_1
_geom_bond_atom_site_label_2
_geom_bond_distance
_geom_bond_site_symmetry_2
_geom_bond_publ_flag
Mo1 C10 1.954(4) . ?
Mo1 C20 1.967(4) . ?
Mo1 O1 2.159(2) . ?
Mo1 N1 2.227(3) . ?
Mo1 C2 2.232(4) . ?
Mo1 N2 2.271(3) . ?
Mo1 C3 2.302(4) . ?
Mo1 C1 2.321(4) . ?
F17 C87 1.332(5) . ?
F5 C67 1.355(4) . ?
F4 C67 1.338(4) . ?
F20 C96 1.340(4) . ?
F6 C67 1.331(4) . ?
F23 C97 1.338(5) . ?
F19 C96 1.341(4) . ?
O1 C5 1.422(4) . ?
F21 C96 1.344(4) . ?
F12 C77 1.341(4) . ?
F11 C77 1.331(4) . ?
F7 C76 1.324(4) . ?
F16 C87 1.313(5) . ?
F10 C77 1.342(4) . ?
F22 C97 1.346(5) . ?
N2 C55 1.344(4) . ?
N2 C51 1.348(4) . ?
F14 C86 1.313(5) . ?
F13 C86 1.307(5) . ?
F1 C66 1.274(6) . ?
N4 C100 1.324(5) . ?
N4 C104 1.342(5) . ?
N4 H1 0.89(8) . ?
C51 C52 1.382(4) . ?
C51 C5 1.541(4) . ?
F9 C76 1.335(5) . ?
N1 C35 1.337(5) . ?
N1 C31 1.351(4) . ?
F24 C97 1.295(5) . ?
C80 C85 1.397(4) . ?
C80 C81 1.409(4) . ?
C80 B1 1.637(4) . ?
C71 C72 1.388(4) . ?
C71 C70 1.406(4) . ?
C71 H71 0.9300 . ?
F15 C86 1.331(5) . ?
C85 C84 1.393(4) . ?
C85 H85 0.9300 . ?
C81 C82 1.387(5) . ?
C81 H81 0.9300 . ?
F8 C76 1.333(4) . ?
C60 C61 1.400(4) . ?
C60 C65 1.403(4) . ?
C60 B1 1.639(4) . ?
O10 C10 1.165(5) . ?
C90 C91 1.399(4) . ?
C90 C95 1.408(4) . ?
C90 B1 1.636(4) . ?
C73 C74 1.383(4) . ?
C73 C72 1.394(4) . ?
C73 H73 0.9300 . ?
C61 C62 1.402(5) . ?
C61 H61 0.9300 . ?
C95 C94 1.390(4) . ?
C95 H95 0.9300 . ?
C72 C76 1.497(4) . ?
C92 C93 1.385(5) . ?
C92 C91 1.394(4) . ?
C92 C96 1.495(4) . ?
C82 C83 1.384(5) . ?
C82 C86 1.498(4) . ?
C64 C63 1.384(5) . ?
C64 C65 1.401(4) . ?
C64 C67 1.496(5) . ?
F18 C87 1.359(5) . ?
C63 C62 1.381(5) . ?
C63 H63 0.9300 . ?
C31 C32 1.385(5) . ?
C31 C5 1.542(5) . ?
C91 H91 0.9300 . ?
C2 C1 1.411(6) . ?
C2 C3 1.420(6) . ?
C2 C4 1.500(6) . ?
C84 C83 1.385(5) . ?
C84 C87 1.499(5) . ?
O20 C20 1.136(5) . ?
C32 C33 1.390(5) . ?
C32 H32 0.9300 . ?
C1 H1A 0.9700 . ?
C1 H1B 0.9700 . ?
C70 C75 1.401(4) . ?
C70 B1 1.641(4) . ?
C55 C54 1.386(5) . ?
C55 H55 0.9300 . ?
C65 H65 0.9300 . ?
C41 C42 1.291(6) . ?
C41 N3 1.390(6) . ?
C41 C5 1.524(5) . ?
C93 C94 1.384(5) . ?
C93 H93 0.9300 . ?
C77 C74 1.497(4) . ?
C35 C34 1.384(6) . ?
C35 H35 0.9300 . ?
C75 C74 1.395(4) . ?
C75 H75 0.9300 . ?
C33 C34 1.364(6) . ?
C33 H33 0.9300 . ?
C100 C101 1.374(5) . ?
C100 H100 0.9300 . ?
C101 C102 1.378(6) . ?
C101 H101 0.9300 . ?
C104 C103 1.363(6) . ?
C104 H104 0.9300 . ?
C83 H83 0.9300 . ?
C52 C53 1.397(5) . ?
C52 H52 0.9300 . ?
C62 C66 1.491(5) . ?
C3 H3A 0.9700 . ?
C3 H3B 0.9700 . ?
C97 C94 1.498(5) . ?
C103 C102 1.385(6) . ?
C103 H103 0.9300 . ?
C102 H102 0.9300 . ?
F2 C66 1.327(7) . ?
C34 H34 0.9300 . ?
C53 C54 1.365(5) . ?
C53 H53 0.9300 . ?
C54 H54 0.9300 . ?
C66 F3 1.301(6) . ?
C44 C45 1.318(8) . ?
C44 C43 1.381(8) . ?
C44 H44 0.9300 . ?
C42 C43 1.352(7) . ?
C42 H42 0.9300 . ?
C4 H4A 0.9600 . ?
C4 H4B 0.9600 . ?
C4 H4C 0.9600 . ?
C45 N3 1.388(7) . ?
C45 H45 0.9300 . ?
C43 H43 0.9300 . ?
